data_4102155
loop_
_publ_author_name
'Evgenii S. Stoyanov'
'Irina V. Stoyanova'
'Fook S. Tham'
'Christopher A. Reed'

_publ_section_title
;
 Dialkyl Chloronium Ions
;
_journal_name_full 'Journal of the American Chemical Society'
_journal_page_first 4062
_journal_page_last 4063
_journal_paper_doi 10.1021/ja100297b
_journal_volume 132
_journal_year 2010
_chemical_formula_sum 'C3 H7 B11 Cl12'
_chemical_formula_weight 587.40
_chemical_name_systematic
; 
 ? 
;
_space_group_IT_number 57
_symmetry_cell_setting orthorhombic
_symmetry_space_group_name_Hall '-P 2c 2b'
_symmetry_space_group_name_H-M 'P b c m'
_atom_sites_solution_hydrogens geom
_atom_sites_solution_primary direct
_atom_sites_solution_secondary difmap
_audit_creation_method SHELXL-97
_cell_angle_alpha 90.00
_cell_angle_beta 90.00
_cell_angle_gamma 90.00
_cell_formula_units_Z 4
_cell_length_a 10.2876(3)
_cell_length_b 13.1974(4)
_cell_length_c 15.9965(5)
_cell_measurement_reflns_used 5296
_cell_measurement_temperature 100(2)
_cell_measurement_theta_max 30.77
_cell_measurement_theta_min 2.51
_cell_volume 2171.84(11)
_computing_cell_refinement 'Bruker SAINT'
_computing_data_collection 'Bruker APEX2'
_computing_data_reduction 'Bruker SAINT'
_computing_molecular_graphics 'Bruker SHELXTL'
_computing_publication_material 'Bruker SHELXTL'
_computing_structure_refinement 'SHELXL-97 (Sheldrick, 2008)'
_computing_structure_solution 'SHELXS-97 (Sheldrick, 2008)'
_diffrn_ambient_temperature 100(2)
_diffrn_measured_fraction_theta_full 0.999
_diffrn_measured_fraction_theta_max 0.999
_diffrn_measurement_device_type 'Bruker APEX-II CCD'
_diffrn_measurement_method '\f and \w scans'
_diffrn_radiation_monochromator graphite
_diffrn_radiation_source 'Normal-focus sealed tube'
_diffrn_radiation_type MoK\a
_diffrn_radiation_wavelength 0.71073
_diffrn_reflns_av_R_equivalents 0.0375
_diffrn_reflns_av_sigmaI/netI 0.0188
_diffrn_reflns_limit_h_max 14
_diffrn_reflns_limit_h_min -14
_diffrn_reflns_limit_k_max 18
_diffrn_reflns_limit_k_min -18
_diffrn_reflns_limit_l_max 22
_diffrn_reflns_limit_l_min -22
_diffrn_reflns_number 33129
_diffrn_reflns_theta_full 30.50
_diffrn_reflns_theta_max 30.50
_diffrn_reflns_theta_min 1.98
_exptl_absorpt_coefficient_mu 1.519
_exptl_absorpt_correction_T_max 0.9630
_exptl_absorpt_correction_T_min 0.9279
_exptl_absorpt_correction_type multi-scan
_exptl_absorpt_process_details 'Bruker SADABS'
_exptl_crystal_colour colourless
_exptl_crystal_density_diffrn 1.796
_exptl_crystal_density_meas ?
_exptl_crystal_density_method 'not measured'
_exptl_crystal_description 'prism frag'
_exptl_crystal_F_000 1136
_exptl_crystal_size_max 0.05
_exptl_crystal_size_mid 0.04
_exptl_crystal_size_min 0.03
_refine_diff_density_max 0.424
_refine_diff_density_min -0.375
_refine_diff_density_rms 0.066
_refine_ls_extinction_method none
_refine_ls_goodness_of_fit_ref 1.061
_refine_ls_hydrogen_treatment mixed
_refine_ls_matrix_type full
_refine_ls_number_parameters 132
_refine_ls_number_reflns 3421
_refine_ls_number_restraints 4
_refine_ls_restrained_S_all 1.061
_refine_ls_R_factor_all 0.0301
_refine_ls_R_factor_gt 0.0245
_refine_ls_shift/su_max 0.002
_refine_ls_shift/su_mean 0.000
_refine_ls_structure_factor_coef Fsqd
_refine_ls_weighting_details 'calc w=1/[\s^2^(Fo^2^)+(0.0304P)^2^+0.8942P] where P=(Fo^2^+2Fc^2^)/3'
_refine_ls_weighting_scheme calc
_refine_ls_wR_factor_gt 0.0603
_refine_ls_wR_factor_ref 0.0628
_reflns_number_gt 2994
_reflns_number_total 3421
_reflns_threshold_expression >2sigma(I)
_cod_data_source_file ja100297b_si_002.cif
_cod_data_source_block cr320r_0m
_cod_depositor_comments
;
The following automatic conversions were performed:

'_exptl_crystal_density_meas' value 'not measured' was changed to '?'
- the value is perceived as not measured.

Automatic conversion script
Id: cif_fix_values 3008 2015-01-20 13:52:24Z robertas 
;
_cod_database_code 4102155

loop_
_symmetry_equiv_pos_as_xyz
'x, y, z'
'-x, -y, z+1/2'
'-x, y+1/2, -z+1/2'
'x, -y+1/2, -z'
'-x, -y, -z'
'x, y, -z-1/2'
'x, -y-1/2, z-1/2'
'-x, y-1/2, z'

loop_
_atom_site_label
_atom_site_type_symbol
_atom_site_fract_x
_atom_site_fract_y
_atom_site_fract_z
_atom_site_U_iso_or_equiv
_atom_site_adp_type
_atom_site_occupancy
_atom_site_symmetry_multiplicity
_atom_site_calc_flag
_atom_site_refinement_flags
C1 C 0.61621(17) 0.81927(13) 0.7500 0.0131(3) Uani 1 2 d SD
H1 H 0.5648(12) 0.7599(8) 0.7500 0.016 Uiso 1 2 d SD
B2 B 0.53556(19) 0.93285(15) 0.7500 0.0125(3) Uani 1 2 d SD
B3 B 0.62063(14) 0.88945(11) 0.65931(9) 0.0133(2) Uani 1 1 d D
B4 B 0.75818(14) 0.81745(10) 0.69393(9) 0.0144(3) Uani 1 1 d D
B5 B 0.86288(19) 0.90099(16) 0.7500 0.0157(4) Uani 1 2 d S
B6 B 0.77814(14) 0.94477(10) 0.65950(9) 0.0138(3) Uani 1 1 d .
B7 B 0.63985(13) 1.01626(10) 0.69417(9) 0.0123(2) Uani 1 1 d .
B8 B 0.78977(19) 1.02407(15) 0.7500 0.0140(4) Uani 1 2 d S
Cl1 Cl 0.36391(4) 0.93921(4) 0.7500 0.02107(10) Uani 1 2 d S
Cl2 Cl 0.53722(3) 0.85519(3) 0.567627(19) 0.02011(8) Uani 1 1 d .
Cl3 Cl 0.80779(4) 0.70917(2) 0.63753(2) 0.02268(8) Uani 1 1 d .
Cl4 Cl 1.03493(4) 0.88708(4) 0.7500 0.02435(11) Uani 1 2 d S
Cl5 Cl 0.86296(3) 0.97140(3) 0.56474(2) 0.02242(8) Uani 1 1 d .
Cl6 Cl 0.57595(3) 1.12030(2) 0.636356(19) 0.01794(7) Uani 1 1 d .
Cl7 Cl 0.88419(5) 1.13649(3) 0.7500 0.02223(10) Uani 1 2 d S
Cl1A Cl 0.08268(6) 0.7500 0.5000 0.04800(18) Uani 1 2 d S
C1A C 0.1939(2) 0.82204(15) 0.56439(11) 0.0397(4) Uani 1 1 d .
H1A H 0.2381 0.7764 0.6035 0.059 Uiso 1 1 calc R
H1B H 0.1455 0.8734 0.5958 0.059 Uiso 1 1 calc R
H1C H 0.2585 0.8554 0.5287 0.059 Uiso 1 1 calc R

loop_
_atom_site_aniso_label
_atom_site_aniso_U_11
_atom_site_aniso_U_22
_atom_site_aniso_U_33
_atom_site_aniso_U_23
_atom_site_aniso_U_13
_atom_site_aniso_U_12
C1 0.0166(8) 0.0104(7) 0.0121(7) 0.000 0.000 -0.0021(6)
B2 0.0117(8) 0.0124(8) 0.0133(8) 0.000 0.000 -0.0005(7)
B3 0.0149(6) 0.0137(6) 0.0112(6) -0.0003(5) -0.0005(5) -0.0012(5)
B4 0.0173(6) 0.0113(6) 0.0148(6) 0.0001(5) 0.0017(5) 0.0016(5)
B5 0.0117(8) 0.0155(9) 0.0200(10) 0.000 0.000 0.0018(7)
B6 0.0149(6) 0.0126(6) 0.0139(6) 0.0004(5) 0.0035(5) 0.0005(5)
B7 0.0131(6) 0.0113(6) 0.0124(6) 0.0008(5) 0.0000(5) 0.0008(5)
B8 0.0132(8) 0.0108(8) 0.0178(9) 0.000 0.000 -0.0016(7)
Cl1 0.01036(18) 0.0298(2) 0.0231(2) 0.000 0.000 -0.00119(16)
Cl2 0.02668(17) 0.02073(15) 0.01291(14) -0.00221(11) -0.00502(11) -0.00360(12)
Cl3 0.03010(18) 0.01512(14) 0.02280(17) -0.00531(12) 0.00365(13) 0.00583(12)
Cl4 0.01195(19) 0.0272(2) 0.0339(3) 0.000 0.000 0.00454(17)
Cl5 0.02417(17) 0.02341(16) 0.01968(16) 0.00395(12) 0.01047(12) 0.00103(12)
Cl6 0.02273(15) 0.01477(14) 0.01631(15) 0.00442(11) -0.00073(11) 0.00459(11)
Cl7 0.0202(2) 0.0151(2) 0.0313(3) 0.000 0.000 -0.00820(17)
Cl1A 0.0177(3) 0.0651(5) 0.0612(4) 0.0144(4) 0.000 0.000
C1A 0.0482(11) 0.0414(10) 0.0294(9) 0.0030(8) -0.0005(8) 0.0182(9)

loop_
_atom_type_symbol
_atom_type_description
_atom_type_scat_dispersion_real
_atom_type_scat_dispersion_imag
_atom_type_scat_source
C C 0.0033 0.0016 'International Tables Vol C Tables 4.2.6.8 and 6.1.1.4'
H H 0.0000 0.0000 'International Tables Vol C Tables 4.2.6.8 and 6.1.1.4'
B B 0.0013 0.0007 'International Tables Vol C Tables 4.2.6.8 and 6.1.1.4'
Cl Cl 0.1484 0.1585 'International Tables Vol C Tables 4.2.6.8 and 6.1.1.4'

loop_
_geom_angle_atom_site_label_1
_geom_angle_atom_site_label_2
_geom_angle_atom_site_label_3
_geom_angle
_geom_angle_site_symmetry_1
_geom_angle_site_symmetry_3
B2 C1 B4 115.14(11) . 6_557
B2 C1 B4 115.14(11) . .
B4 C1 B4 63.10(12) 6_557 .
B2 C1 B3 62.75(7) . 6_557
B4 C1 B3 62.88(8) 6_557 6_557
B4 C1 B3 115.21(12) . 6_557
B2 C1 B3 62.75(7) . .
B4 C1 B3 115.21(12) 6_557 .
B4 C1 B3 62.88(8) . .
B3 C1 B3 114.83(13) 6_557 .
B2 C1 H1 117.0(9) . .
B4 C1 H1 117.7(7) 6_557 .
B4 C1 H1 117.7(7) . .
B3 C1 H1 117.4(3) 6_557 .
B3 C1 H1 117.4(3) . .
C1 B2 Cl1 121.69(13) . .
C1 B2 B7 104.45(11) . 6_557
Cl1 B2 B7 124.99(10) . 6_557
C1 B2 B7 104.45(11) . .
Cl1 B2 B7 124.99(10) . .
B7 B2 B7 60.32(11) 6_557 .
C1 B2 B3 58.86(7) . 6_557
Cl1 B2 B3 120.26(8) . 6_557
B7 B2 B3 59.70(7) 6_557 6_557
B7 B2 B3 108.09(12) . 6_557
C1 B2 B3 58.86(7) . .
Cl1 B2 B3 120.26(8) . .
B7 B2 B3 108.09(12) 6_557 .
B7 B2 B3 59.70(7) . .
B3 B2 B3 108.42(14) 6_557 .
C1 B3 Cl2 123.48(10) . .
C1 B3 B7 104.21(10) . .
Cl2 B3 B7 123.98(9) . .
C1 B3 B6 104.10(10) . .
Cl2 B3 B6 123.51(9) . .
B7 B3 B6 60.70(8) . .
C1 B3 B2 58.39(9) . .
Cl2 B3 B2 121.34(10) . .
B7 B3 B2 59.85(9) . .
B6 B3 B2 108.25(10) . .
C1 B3 B4 58.35(9) . .
Cl2 B3 B4 120.45(9) . .
B7 B3 B4 108.35(10) . .
B6 B3 B4 59.83(8) . .
B2 B3 B4 107.79(10) . .
C1 B4 Cl3 121.67(10) . .
C1 B4 B6 104.30(10) . .
Cl3 B4 B6 124.93(9) . .
C1 B4 B5 104.06(10) . .
Cl3 B4 B5 125.65(10) . .
B6 B4 B5 60.16(8) . .
C1 B4 B3 58.77(8) . .
Cl3 B4 B3 119.97(9) . .
B6 B4 B3 59.67(8) . .
B5 B4 B3 107.73(11) . .
C1 B4 B4 58.45(6) . 6_557
Cl3 B4 B4 120.73(5) . 6_557
B6 B4 B4 108.02(6) . 6_557
B5 B4 B4 59.81(6) . 6_557
B3 B4 B4 108.00(6) . 6_557
Cl4 B5 B4 122.48(11) . .
Cl4 B5 B4 122.48(11) . 6_557
B4 B5 B4 60.39(11) . 6_557
Cl4 B5 B6 121.26(8) . .
B4 B5 B6 59.83(8) . .
B4 B5 B6 108.23(12) 6_557 .
Cl4 B5 B6 121.26(8) . 6_557
B4 B5 B6 108.23(12) . 6_557
B4 B5 B6 59.83(8) 6_557 6_557
B6 B5 B6 108.31(14) . 6_557
Cl4 B5 B8 120.77(13) . .
B4 B5 B8 107.89(12) . .
B4 B5 B8 107.89(12) 6_557 .
B6 B5 B8 60.09(8) . .
B6 B5 B8 60.09(8) 6_557 .
B3 B6 B4 60.50(8) . .
B3 B6 Cl5 121.69(9) . .
B4 B6 Cl5 120.35(9) . .
B3 B6 B5 108.28(11) . .
B4 B6 B5 60.01(9) . .
Cl5 B6 B5 120.91(10) . .
B3 B6 B8 107.60(10) . .
B4 B6 B8 108.02(10) . .
Cl5 B6 B8 122.63(10) . .
B5 B6 B8 60.07(9) . .
B3 B6 B7 59.59(8) . .
B4 B6 B7 108.01(10) . .
Cl5 B6 B7 123.13(9) . .
B5 B6 B7 107.85(10) . .
B8 B6 B7 59.73(9) . .
B3 B7 B2 60.45(8) . .
B3 B7 Cl6 121.50(9) . .
B2 B7 Cl6 121.02(10) . .
B3 B7 B8 107.93(10) . .
B2 B7 B8 107.81(9) . .
Cl6 B7 B8 122.29(10) . .
B3 B7 B7 108.31(6) . 6_557
B2 B7 B7 59.84(5) . 6_557
Cl6 B7 B7 121.28(5) . 6_557
B8 B7 B7 59.98(5) . 6_557
B3 B7 B6 59.71(8) . .
B2 B7 B6 107.94(10) . .
Cl6 B7 B6 122.50(9) . .
B8 B7 B6 60.01(8) . .
B7 B7 B6 107.99(6) 6_557 .
Cl7 B8 B7 121.43(11) . .
Cl7 B8 B7 121.43(11) . 6_557
B7 B8 B7 60.04(11) . 6_557
Cl7 B8 B5 121.94(13) . .
B7 B8 B5 108.10(12) . .
B7 B8 B5 108.10(12) 6_557 .
Cl7 B8 B6 121.71(8) . .
B7 B8 B6 60.27(8) . .
B7 B8 B6 108.25(12) 6_557 .
B5 B8 B6 59.84(8) . .
Cl7 B8 B6 121.71(8) . 6_557
B7 B8 B6 108.25(12) . 6_557
B7 B8 B6 60.27(8) 6_557 6_557
B5 B8 B6 59.84(8) . 6_557
B6 B8 B6 107.92(13) . 6_557
C1A Cl1A C1A 101.53(12) . 4_566
Cl1A C1A H1A 109.5 . .
Cl1A C1A H1B 109.5 . .
H1A C1A H1B 109.5 . .
Cl1A C1A H1C 109.5 . .
H1A C1A H1C 109.5 . .
H1B C1A H1C 109.5 . .

loop_
_geom_bond_atom_site_label_1
_geom_bond_atom_site_label_2
_geom_bond_distance
_geom_bond_site_symmetry_2
C1 B2 1.713(3) .
C1 B4 1.714(2) 6_557
C1 B4 1.714(2) .
C1 B3 1.7218(17) 6_557
C1 B3 1.7218(17) .
C1 H1 0.945(9) .
B2 Cl1 1.768(2) .
B2 B7 1.778(2) 6_557
B2 B7 1.778(2) .
B2 B3 1.7885(18) 6_557
B2 B3 1.7885(18) .
B3 Cl2 1.7583(14) .
B3 B7 1.775(2) .
B3 B6 1.777(2) .
B3 B4 1.792(2) .
B4 Cl3 1.7654(14) .
B4 B6 1.780(2) .
B4 B5 1.783(2) .
B4 B4 1.794(3) 6_557
B5 Cl4 1.779(2) .
B5 B4 1.783(2) 6_557
B5 B6 1.7859(19) .
B5 B6 1.7859(19) 6_557
B5 B8 1.790(3) .
B6 Cl5 1.7841(14) .
B6 B8 1.7903(18) .
B6 B7 1.795(2) .
B7 Cl6 1.7811(14) .
B7 B8 1.785(2) .
B7 B7 1.786(3) 6_557
B8 Cl7 1.773(2) .
B8 B7 1.785(2) 6_557
B8 B6 1.7903(18) 6_557
Cl1A C1A 1.810(2) .
Cl1A C1A 1.810(2) 4_566
C1A H1A 0.9800 .
C1A H1B 0.9800 .
C1A H1C 0.9800 .

loop_
_geom_hbond_atom_site_label_D
_geom_hbond_atom_site_label_H
_geom_hbond_atom_site_label_A
_geom_hbond_distance_DH
_geom_hbond_distance_HA
_geom_hbond_distance_DA
_geom_hbond_angle_DHA
_geom_hbond_site_symmetry_A
C1A H1B Cl4 0.98 2.72 3.4970(19) 136.3 1_455
C1A H1A Cl6 0.98 2.86 3.7441(18) 150.5 8_655
C1A H1C Cl2 0.98 2.93 3.559(2) 122.6 .

loop_
_geom_torsion_atom_site_label_1
_geom_torsion_atom_site_label_2
_geom_torsion_atom_site_label_3
_geom_torsion_atom_site_label_4
_geom_torsion
_geom_torsion_site_symmetry_1
_geom_torsion_site_symmetry_4
B4 C1 B2 Cl1 -144.69(8) 6_557 .
B4 C1 B2 Cl1 144.69(8) . .
B3 C1 B2 Cl1 -108.60(7) 6_557 .
B3 C1 B2 Cl1 108.60(7) . .
B4 C1 B2 B7 4.06(11) 6_557 6_557
B4 C1 B2 B7 -66.56(9) . 6_557
B3 C1 B2 B7 40.15(8) 6_557 6_557
B3 C1 B2 B7 -102.65(10) . 6_557
B4 C1 B2 B7 66.56(9) 6_557 .
B4 C1 B2 B7 -4.06(11) . .
B3 C1 B2 B7 102.65(10) 6_557 .
B3 C1 B2 B7 -40.15(8) . .
B4 C1 B2 B3 -36.09(9) 6_557 6_557
B4 C1 B2 B3 -106.71(12) . 6_557
B3 C1 B2 B3 -142.79(14) . 6_557
B4 C1 B2 B3 106.71(12) 6_557 .
B4 C1 B2 B3 36.09(9) . .
B3 C1 B2 B3 142.79(14) 6_557 .
B2 C1 B3 Cl2 -108.98(13) . .
B4 C1 B3 Cl2 144.41(10) 6_557 .
B4 C1 B3 Cl2 107.82(12) . .
B3 C1 B3 Cl2 -145.30(8) 6_557 .
B2 C1 B3 B7 40.17(10) . .
B4 C1 B3 B7 -66.44(13) 6_557 .
B4 C1 B3 B7 -103.03(10) . .
B3 C1 B3 B7 3.84(18) 6_557 .
B2 C1 B3 B6 102.98(11) . .
B4 C1 B3 B6 -3.63(14) 6_557 .
B4 C1 B3 B6 -40.22(9) . .
B3 C1 B3 B6 66.66(16) 6_557 .
B4 C1 B3 B2 -106.61(13) 6_557 .
B4 C1 B3 B2 -143.20(12) . .
B3 C1 B3 B2 -36.32(13) 6_557 .
B2 C1 B3 B4 143.20(12) . .
B4 C1 B3 B4 36.59(10) 6_557 .
B3 C1 B3 B4 106.87(14) 6_557 .
Cl1 B2 B3 C1 -110.97(15) . .
B7 B2 B3 C1 96.27(12) 6_557 .
B7 B2 B3 C1 133.69(11) . .
B3 B2 B3 C1 33.06(12) 6_557 .
C1 B2 B3 Cl2 112.55(12) . .
Cl1 B2 B3 Cl2 1.58(17) . .
B7 B2 B3 Cl2 -151.18(9) 6_557 .
B7 B2 B3 Cl2 -113.76(11) . .
B3 B2 B3 Cl2 145.61(7) 6_557 .
C1 B2 B3 B7 -133.69(11) . .
Cl1 B2 B3 B7 115.34(13) . .
B7 B2 B3 B7 -37.41(9) 6_557 .
B3 B2 B3 B7 -100.63(13) 6_557 .
C1 B2 B3 B6 -95.63(12) . .
Cl1 B2 B3 B6 153.39(11) . .
B7 B2 B3 B6 0.64(14) 6_557 .
B7 B2 B3 B6 38.05(9) . .
B3 B2 B3 B6 -62.58(15) 6_557 .
C1 B2 B3 B4 -32.38(11) . .
Cl1 B2 B3 B4 -143.35(11) . .
B7 B2 B3 B4 63.89(13) 6_557 .
B7 B2 B3 B4 101.31(10) . .
B3 B2 B3 B4 0.68(17) 6_557 .
B2 C1 B4 Cl3 -144.23(9) . .
B4 C1 B4 Cl3 109.02(9) 6_557 .
B3 C1 B4 Cl3 145.52(11) 6_557 .
B3 C1 B4 Cl3 -108.20(12) . .
B2 C1 B4 B6 4.15(12) . .
B4 C1 B4 B6 -102.60(8) 6_557 .
B3 C1 B4 B6 -66.09(13) 6_557 .
B3 C1 B4 B6 40.19(9) . .
B2 C1 B4 B5 66.40(11) . .
B4 C1 B4 B5 -40.35(11) 6_557 .
B3 C1 B4 B5 -3.84(14) 6_557 .
B3 C1 B4 B5 102.44(11) . .
B2 C1 B4 B3 -36.04(9) . .
B4 C1 B4 B3 -142.79(8) 6_557 .
B3 C1 B4 B3 -106.28(14) 6_557 .
B2 C1 B4 B4 106.75(10) . 6_557
B3 C1 B4 B4 36.51(7) 6_557 6_557
B3 C1 B4 B4 142.79(8) . 6_557
Cl2 B3 B4 C1 -112.91(11) . .
B7 B3 B4 C1 95.70(11) . .
B6 B3 B4 C1 133.58(10) . .
B2 B3 B4 C1 32.40(10) . .
C1 B3 B4 Cl3 111.05(11) . .
Cl2 B3 B4 Cl3 -1.86(15) . .
B7 B3 B4 Cl3 -153.25(9) . .
B6 B3 B4 Cl3 -115.37(11) . .
B2 B3 B4 Cl3 143.45(10) . .
C1 B3 B4 B6 -133.58(10) . .
Cl2 B3 B4 B6 113.51(11) . .
B7 B3 B4 B6 -37.88(9) . .
B2 B3 B4 B6 -101.18(11) . .
C1 B3 B4 B5 -95.99(10) . .
Cl2 B3 B4 B5 151.10(9) . .
B7 B3 B4 B5 -0.29(12) . .
B6 B3 B4 B5 37.59(9) . .
B2 B3 B4 B5 -63.59(12) . .
C1 B3 B4 B4 -32.81(7) . 6_557
Cl2 B3 B4 B4 -145.72(7) . 6_557
B7 B3 B4 B4 62.88(9) . 6_557
B6 B3 B4 B4 100.77(7) . 6_557
B2 B3 B4 B4 -0.42(10) . 6_557
C1 B4 B5 Cl4 151.41(9) . .
Cl3 B4 B5 Cl4 3.67(16) . .
B6 B4 B5 Cl4 -109.97(10) . .
B3 B4 B5 Cl4 -147.34(9) . .
B4 B4 B5 Cl4 111.74(11) 6_557 .
C1 B4 B5 B4 39.67(11) . 6_557
Cl3 B4 B5 B4 -108.08(9) . 6_557
B6 B4 B5 B4 138.29(9) . 6_557
B3 B4 B5 B4 100.91(9) . 6_557
C1 B4 B5 B6 -98.62(10) . .
Cl3 B4 B5 B6 113.63(12) . .
B3 B4 B5 B6 -37.38(9) . .
B4 B4 B5 B6 -138.29(9) 6_557 .
C1 B4 B5 B6 2.40(14) . 6_557
Cl3 B4 B5 B6 -145.35(11) . 6_557
B6 B4 B5 B6 101.02(14) . 6_557
B3 B4 B5 B6 63.64(12) . 6_557
B4 B4 B5 B6 -37.27(7) 6_557 6_557
C1 B4 B5 B8 -61.16(10) . .
Cl3 B4 B5 B8 151.10(9) . .
B6 B4 B5 B8 37.47(8) . .
B3 B4 B5 B8 0.09(11) . .
B4 B4 B5 B8 -100.83(8) 6_557 .
C1 B3 B6 B4 39.48(9) . .
Cl2 B3 B6 B4 -108.55(12) . .
B7 B3 B6 B4 138.06(10) . .
B2 B3 B6 B4 100.39(11) . .
C1 B3 B6 Cl5 148.93(10) . .
Cl2 B3 B6 Cl5 0.91(16) . .
B7 B3 B6 Cl5 -112.49(11) . .
B2 B3 B6 Cl5 -150.16(10) . .
B4 B3 B6 Cl5 109.45(11) . .
C1 B3 B6 B5 1.82(13) . .
Cl2 B3 B6 B5 -146.21(10) . .
B7 B3 B6 B5 100.40(11) . .
B2 B3 B6 B5 62.73(13) . .
B4 B3 B6 B5 -37.66(10) . .
C1 B3 B6 B8 -61.67(12) . .
Cl2 B3 B6 B8 150.31(10) . .
B7 B3 B6 B8 36.92(10) . .
B2 B3 B6 B8 -0.76(13) . .
B4 B3 B6 B8 -101.15(11) . .
C1 B3 B6 B7 -98.58(10) . .
Cl2 B3 B6 B7 113.39(12) . .
B2 B3 B6 B7 -37.67(10) . .
B4 B3 B6 B7 -138.06(10) . .
C1 B4 B6 B3 -39.74(8) . .
Cl3 B4 B6 B3 107.29(12) . .
B5 B4 B6 B3 -137.94(10) . .
B4 B4 B6 B3 -100.73(7) 6_557 .
C1 B4 B6 Cl5 -151.34(9) . .
Cl3 B4 B6 Cl5 -4.31(17) . .
B5 B4 B6 Cl5 110.45(12) . .
B3 B4 B6 Cl5 -111.60(11) . .
B4 B4 B6 Cl5 147.67(7) 6_557 .
C1 B4 B6 B5 98.21(10) . .
Cl3 B4 B6 B5 -114.76(13) . .
B3 B4 B6 B5 137.94(10) . .
B4 B4 B6 B5 37.21(7) 6_557 .
C1 B4 B6 B8 60.72(13) . .
Cl3 B4 B6 B8 -152.25(11) . .
B5 B4 B6 B8 -37.49(11) . .
B3 B4 B6 B8 100.45(11) . .
B4 B4 B6 B8 -0.28(11) 6_557 .
C1 B4 B6 B7 -2.43(12) . .
Cl3 B4 B6 B7 144.60(10) . .
B5 B4 B6 B7 -100.64(11) . .
B3 B4 B6 B7 37.30(9) . .
B4 B4 B6 B7 -63.43(9) 6_557 .
Cl4 B5 B6 B3 149.83(12) . .
B4 B5 B6 B3 37.88(10) . .
B4 B5 B6 B3 0.36(14) 6_557 .
B6 B5 B6 B3 -63.00(16) 6_557 .
B8 B5 B6 B3 -100.22(12) . .
Cl4 B5 B6 B4 111.95(14) . .
B4 B5 B6 B4 -37.52(10) 6_557 .
B6 B5 B6 B4 -100.88(13) 6_557 .
B8 B5 B6 B4 -138.10(11) . .
Cl4 B5 B6 Cl5 2.42(19) . .
B4 B5 B6 Cl5 -109.54(11) . .
B4 B5 B6 Cl5 -147.05(10) 6_557 .
B6 B5 B6 Cl5 149.58(7) 6_557 .
B8 B5 B6 Cl5 112.36(12) . .
Cl4 B5 B6 B8 -109.95(16) . .
B4 B5 B6 B8 138.10(12) . .
B4 B5 B6 B8 100.58(12) 6_557 .
B6 B5 B6 B8 37.22(13) 6_557 .
Cl4 B5 B6 B7 -147.15(12) . .
B4 B5 B6 B7 100.90(11) . .
B4 B5 B6 B7 63.38(13) 6_557 .
B6 B5 B6 B7 0.02(18) 6_557 .
B8 B5 B6 B7 -37.20(11) . .
C1 B3 B7 B2 -39.44(10) . .
Cl2 B3 B7 B2 109.51(12) . .
B6 B3 B7 B2 -137.84(10) . .
B4 B3 B7 B2 -100.34(11) . .
C1 B3 B7 Cl6 -149.77(10) . .
Cl2 B3 B7 Cl6 -0.82(16) . .
B6 B3 B7 Cl6 111.83(11) . .
B2 B3 B7 Cl6 -110.33(11) . .
B4 B3 B7 Cl6 149.33(9) . .
C1 B3 B7 B8 61.28(12) . .
Cl2 B3 B7 B8 -149.77(9) . .
B6 B3 B7 B8 -37.12(9) . .
B2 B3 B7 B8 100.72(10) . .
B4 B3 B7 B8 0.38(12) . .
C1 B3 B7 B7 -2.18(10) . 6_557
Cl2 B3 B7 B7 146.77(8) . 6_557
B6 B3 B7 B7 -100.58(7) . 6_557
B2 B3 B7 B7 37.26(7) . 6_557
B4 B3 B7 B7 -63.08(9) . 6_557
C1 B3 B7 B6 98.40(11) . .
Cl2 B3 B7 B6 -112.65(12) . .
B2 B3 B7 B6 137.84(10) . .
B4 B3 B7 B6 37.50(9) . .
C1 B2 B7 B3 39.73(8) . .
Cl1 B2 B7 B3 -107.67(9) . .
B7 B2 B7 B3 138.34(8) 6_557 .
B3 B2 B7 B3 101.19(14) 6_557 .
C1 B2 B7 Cl6 150.83(8) . .
Cl1 B2 B7 Cl6 3.43(15) . .
B7 B2 B7 Cl6 -110.57(8) 6_557 .
B3 B2 B7 Cl6 -147.71(10) 6_557 .
B3 B2 B7 Cl6 111.10(11) . .
C1 B2 B7 B8 -61.20(10) . .
Cl1 B2 B7 B8 151.41(9) . .
B7 B2 B7 B8 37.41(11) 6_557 .
B3 B2 B7 B8 0.27(14) 6_557 .
B3 B2 B7 B8 -100.92(11) . .
C1 B2 B7 B7 -98.61(8) . 6_557
Cl1 B2 B7 B7 114.00(11) . 6_557
B3 B2 B7 B7 -37.14(6) 6_557 6_557
B3 B2 B7 B7 -138.34(8) . 6_557
C1 B2 B7 B6 2.19(11) . .
Cl1 B2 B7 B6 -145.20(9) . .
B7 B2 B7 B6 100.80(9) 6_557 .
B3 B2 B7 B6 63.66(12) 6_557 .
B3 B2 B7 B6 -37.53(9) . .
B4 B6 B7 B3 -37.71(9) . .
Cl5 B6 B7 B3 110.14(12) . .
B5 B6 B7 B3 -101.13(12) . .
B8 B6 B7 B3 -138.48(10) . .
B3 B6 B7 B2 37.86(9) . .
B4 B6 B7 B2 0.15(13) . .
Cl5 B6 B7 B2 148.00(9) . .
B5 B6 B7 B2 -63.26(13) . .
B8 B6 B7 B2 -100.61(10) . .
B3 B6 B7 Cl6 -110.21(11) . .
B4 B6 B7 Cl6 -147.92(10) . .
Cl5 B6 B7 Cl6 -0.07(16) . .
B5 B6 B7 Cl6 148.67(11) . .
B8 B6 B7 Cl6 111.32(12) . .
B3 B6 B7 B8 138.48(10) . .
B4 B6 B7 B8 100.77(11) . .
Cl5 B6 B7 B8 -111.38(12) . .
B5 B6 B7 B8 37.35(11) . .
B3 B6 B7 B7 101.12(7) . 6_557
B4 B6 B7 B7 63.41(9) . 6_557
Cl5 B6 B7 B7 -148.75(8) . 6_557
B5 B6 B7 B7 -0.01(11) . 6_557
B8 B6 B7 B7 -37.36(7) . 6_557
B3 B7 B8 Cl7 148.11(9) . .
B2 B7 B8 Cl7 -148.03(9) . .
Cl6 B7 B8 Cl7 -0.54(14) . .
B7 B7 B8 Cl7 -110.68(10) 6_557 .
B6 B7 B8 Cl7 111.12(9) . .
B3 B7 B8 B7 -101.21(8) . 6_557
B2 B7 B8 B7 -37.35(11) . 6_557
Cl6 B7 B8 B7 110.14(8) . 6_557
B6 B7 B8 B7 -138.20(8) . 6_557
B3 B7 B8 B5 -0.32(11) . .
B2 B7 B8 B5 63.54(11) . .
Cl6 B7 B8 B5 -148.98(9) . .
B7 B7 B8 B5 100.89(8) 6_557 .
B6 B7 B8 B5 -37.31(8) . .
B3 B7 B8 B6 36.99(9) . .
B2 B7 B8 B6 100.85(10) . .
Cl6 B7 B8 B6 -111.67(11) . .
B7 B7 B8 B6 138.20(8) 6_557 .
B3 B7 B8 B6 -63.66(12) . 6_557
B2 B7 B8 B6 0.20(14) . 6_557
Cl6 B7 B8 B6 147.68(10) . 6_557
B7 B7 B8 B6 37.55(7) 6_557 6_557
B6 B7 B8 B6 -100.65(14) . 6_557
Cl4 B5 B8 Cl7 0.0 . .
B4 B5 B8 Cl7 -148.10(7) . .
B4 B5 B8 Cl7 148.10(7) 6_557 .
B6 B5 B8 Cl7 -110.74(7) . .
B6 B5 B8 Cl7 110.74(7) 6_557 .
Cl4 B5 B8 B7 148.24(7) . .
B4 B5 B8 B7 0.15(11) . .
B4 B5 B8 B7 -63.66(8) 6_557 .
B6 B5 B8 B7 37.50(9) . .
B6 B5 B8 B7 -101.01(11) 6_557 .
Cl4 B5 B8 B7 -148.24(7) . 6_557
B4 B5 B8 B7 63.66(8) . 6_557
B4 B5 B8 B7 -0.15(11) 6_557 6_557
B6 B5 B8 B7 101.01(11) . 6_557
B6 B5 B8 B7 -37.50(9) 6_557 6_557
Cl4 B5 B8 B6 110.74(7) . .
B4 B5 B8 B6 -37.35(8) . .
B4 B5 B8 B6 -101.16(11) 6_557 .
B6 B5 B8 B6 -138.51(14) 6_557 .
Cl4 B5 B8 B6 -110.74(7) . 6_557
B4 B5 B8 B6 101.16(11) . 6_557
B4 B5 B8 B6 37.35(8) 6_557 6_557
B6 B5 B8 B6 138.51(14) . 6_557
B3 B6 B8 Cl7 -147.53(12) . .
B4 B6 B8 Cl7 148.58(11) . .
Cl5 B6 B8 Cl7 1.52(19) . .
B5 B6 B8 Cl7 111.11(15) . .
B7 B6 B8 Cl7 -110.67(13) . .
B3 B6 B8 B7 -36.86(9) . .
B4 B6 B8 B7 -100.75(11) . .
Cl5 B6 B8 B7 112.20(12) . .
B5 B6 B8 B7 -138.21(12) . .
B3 B6 B8 B7 0.59(14) . 6_557
B4 B6 B8 B7 -63.30(13) . 6_557
Cl5 B6 B8 B7 149.64(10) . 6_557
B5 B6 B8 B7 -100.77(12) . 6_557
B7 B6 B8 B7 37.45(9) . 6_557
B3 B6 B8 B5 101.36(12) . .
B4 B6 B8 B5 37.46(11) . .
Cl5 B6 B8 B5 -109.59(13) . .
B7 B6 B8 B5 138.21(12) . .
B3 B6 B8 B6 64.35(15) . 6_557
B4 B6 B8 B6 0.45(17) . 6_557
Cl5 B6 B8 B6 -146.60(7) . 6_557
B5 B6 B8 B6 -37.01(13) . 6_557
B7 B6 B8 B6 101.20(13) . 6_557
